data_7048694
loop_
_publ_author_name
'Hill, Anthony F.'
'Schwich, Torsten'
'Xiong, Yaoyao'

_publ_section_title
;
 5-Mercaptotetrazolyl-derived metallaboratranes.
;
_journal_issue 7
_journal_name_full 'Dalton transactions (Cambridge, England : 2003)'
_journal_page_first 2367
_journal_page_last 2376
_journal_paper_doi 10.1039/c8dt05036h
_journal_volume 48
_journal_year 2019
_chemical_absolute_configuration ad
_chemical_formula_moiety 'C29 H35 B1 Ir1 N8 O1 P1 S2'
_chemical_formula_sum 'C29 H35 B Ir N8 O P S2'
_chemical_formula_weight 809.79
_chemical_properties_physical Air-sensitive,Moisture-sensitive,Heat-sensitive,Light-sensitive
_space_group_IT_number 19
_space_group_name_Hall 'P 2ac 2ab'
_space_group_name_H-M_alt 'P 21 21 21'
_symmetry_cell_setting orthorhombic
_symmetry_space_group_name_Hall 'P 2ac 2ab'
_symmetry_space_group_name_H-M 'P 21 21 21'
_atom_sites_solution_hydrogens difmap
_atom_sites_solution_primary direct
_audit_creation_date 12-04-10
_audit_creation_method CRYSTALS_ver_14.23
_audit_update_record
;
2018-10-09 deposited with the CCDC.
2019-01-21 downloaded from the CCDC.
;
_cell_angle_alpha 90
_cell_angle_beta 90
_cell_angle_gamma 90
_cell_formula_units_Z 4
_cell_length_a 13.4693(2)
_cell_length_b 14.5628(2)
_cell_length_c 16.6475(2)
_cell_measurement_reflns_used 32533
_cell_measurement_temperature 200
_cell_measurement_theta_max 27
_cell_measurement_theta_min 3
_cell_volume 3265.42(8)
_computing_cell_refinement 'DENZO/SCALEPACK (Otwinowski & Minor, 1997)'
_computing_data_collection 'COLLECT (Nonius, 2001).'
_computing_data_reduction 'DENZO/SCALEPACK (Otwinowski & Minor, 1997)'
_computing_molecular_graphics
;
ORTEP-3 for Windows, v. 2.02, 
Based on ORTEP-III (v1.03) by C.K. Johnson and M.N. Burnett.
;
_computing_publication_material 'CRYSTALS (Betteridge et al., 2003)'
_computing_structure_refinement 'CRYSTALS (Betteridge et al., 2003)'
_computing_structure_solution 'SIR92 (Altomare et al., 1994)'
_diffrn_ambient_temperature 200
_diffrn_measured_fraction_theta_full 0.999
_diffrn_measured_fraction_theta_max 0.999
_diffrn_measurement_device Area
_diffrn_measurement_device_type 'Nonius KappaCCD'
_diffrn_measurement_method '\f and \w scans with CCD'
_diffrn_radiation_monochromator graphite
_diffrn_radiation_type 'Mo K\a'
_diffrn_radiation_wavelength 0.71073
_diffrn_reflns_av_R_equivalents 0.049
_diffrn_reflns_limit_h_max 17
_diffrn_reflns_limit_h_min -17
_diffrn_reflns_limit_k_max 18
_diffrn_reflns_limit_k_min -18
_diffrn_reflns_limit_l_max 21
_diffrn_reflns_limit_l_min -20
_diffrn_reflns_number 56010
_diffrn_reflns_theta_full 27.486
_diffrn_reflns_theta_max 27.486
_diffrn_reflns_theta_min 2.797
_diffrn_standards_number 0
_exptl_absorpt_coefficient_mu 4.303
_exptl_absorpt_correction_T_max 0.810
_exptl_absorpt_correction_T_min 0.622
_exptl_absorpt_correction_type integration
_exptl_absorpt_process_details
;
via Gaussian method (Coppens, 1970) implemented in maXus (2000)
;
_exptl_crystal_colour colorless
_exptl_crystal_density_diffrn 1.647
_exptl_crystal_density_method 'not measured'
_exptl_crystal_description prism
_exptl_crystal_F_000 1608
_exptl_crystal_size_max 0.190
_exptl_crystal_size_mid 0.090
_exptl_crystal_size_min 0.050
_refine_diff_density_max 1.02
_refine_diff_density_min -1.71
_refine_ls_abs_structure_details 'Flack (1983), 3313 Friedel-pairs'
_refine_ls_abs_structure_Flack -0.019(5)
_refine_ls_extinction_method None
_refine_ls_goodness_of_fit_ref 1.0078
_refine_ls_hydrogen_treatment mixed
_refine_ls_matrix_type full
_refine_ls_number_parameters 397
_refine_ls_number_reflns 7459
_refine_ls_number_restraints 0
_refine_ls_R_factor_all 0.0309
_refine_ls_R_factor_gt 0.0263
_refine_ls_shift/su_max 0.0061187
_refine_ls_shift/su_mean 0.0001333
_refine_ls_structure_factor_coef Fsqd
_refine_ls_weighting_details
;
 Method= Modified Sheldrick 
 w=1/[\s^2^(F^2^) + ( 0.03P)^2^ + 2.57P] 
 ,where P=(max(Fo^2^,0) + 2Fc^2^)/3 
;
_refine_ls_weighting_scheme calc
_refine_ls_wR_factor_all 0.0571
_refine_ls_wR_factor_gt 0.0554
_refine_ls_wR_factor_ref 0.0571
_reflns_limit_h_max 17
_reflns_limit_h_min -17
_reflns_limit_k_max 18
_reflns_limit_k_min 0
_reflns_limit_l_max 21
_reflns_limit_l_min 0
_reflns_number_gt 6889
_reflns_number_total 7479
_reflns_threshold_expression I>2.0\s(I)
_oxford_diffrn_Wilson_B_factor 2.09
_oxford_diffrn_Wilson_scale 59.29
_oxford_refine_ls_r_factor_ref 0.0309
_oxford_refine_ls_scale 0.14839(3)
_oxford_reflns_number_all 7459
_oxford_reflns_threshold_expression_ref I>-10.0\s(I)
_oxford_structure_analysis_title 'sch_TH_006_JY12_2 At 9: 4 on 10/ 4'
_cod_data_source_file c8dt05036h1.cif
_cod_data_source_block sch_TH_006_JY12_2
_cod_depositor_comments
;
The following automatic conversions were performed:

'_symmetry_cell_setting' value 'Orthorhombic' changed to
'orthorhombic' according to
/home/data/users/saulius/crontab/automatic-downloads/rss-feeds/RSC/lib/dictionaries/cif_core.dic
dictionary named 'cif_core.dic' version 2.4.2 from 2011-04-26.

'_atom_sites_solution_primary' value 'Direct' changed to 'direct'
according to
/home/data/users/saulius/crontab/automatic-downloads/rss-feeds/RSC/lib/dictionaries/cif_core.dic
dictionary named 'cif_core.dic' version 2.4.2 from 2011-04-26.

Automatic conversion script
Id: cif_fix_values 4973 2017-02-22 13:04:09Z antanas 

 Adding full bibliography for 7048694--7048696.cif.
;
_cod_original_sg_symbol_H-M 'P 21 21 21 '
_cod_original_formula_sum 'C29 H35 B1 Ir1 N8 O1 P1 S2'
_cod_database_code 7048694

loop_
_symmetry_equiv_pos_as_xyz
x,y,z
x+1/2,-y+1/2,-z
-x,y+1/2,-z+1/2
-x+1/2,-y,z+1/2

loop_
_atom_site_label
_atom_site_type_symbol
_atom_site_fract_x
_atom_site_fract_y
_atom_site_fract_z
_atom_site_U_iso_or_equiv
_atom_site_occupancy
_atom_site_adp_type
_atom_site_refinement_flags_posn
Ir1 Ir 0.768786(11) 0.386036(10) 0.649873(8) 0.0250 1.0000 Uani .
S1 S 0.77294(9) 0.48051(7) 0.77252(5) 0.0323 1.0000 Uani .
S2 S 0.94468(8) 0.41058(8) 0.62596(6) 0.0341 1.0000 Uani .
P1 P 0.80750(8) 0.24591(7) 0.71975(6) 0.0252 1.0000 Uani .
O1 O 0.5479(2) 0.3691(3) 0.6455(2) 0.0550 1.0000 Uani .
N12 N 0.7351(2) 0.59159(19) 0.64666(18) 0.0263 1.0000 Uani .
N13 N 0.7090(3) 0.6802(2) 0.6301(2) 0.0333 1.0000 Uani .
N14 N 0.7048(3) 0.7247(2) 0.6968(2) 0.0311 1.0000 Uani .
N15 N 0.7285(3) 0.6662(2) 0.75737(18) 0.0286 1.0000 Uani .
N22 N 0.8458(3) 0.5326(2) 0.53599(19) 0.0279 1.0000 Uani .
N23 N 0.8597(3) 0.5929(2) 0.4748(2) 0.0347 1.0000 Uani .
N24 N 0.9516(3) 0.5914(2) 0.4535(2) 0.0359 1.0000 Uani .
N25 N 0.9997(3) 0.5293(2) 0.5016(2) 0.0319 1.0000 Uani .
C1 C 0.6326(3) 0.3753(3) 0.6488(3) 0.0364 1.0000 Uani .
C11 C 0.7464(3) 0.5813(2) 0.7265(2) 0.0261 1.0000 Uani .
C21 C 0.9327(3) 0.4923(3) 0.5535(2) 0.0277 1.0000 Uani .
C111 C 0.6980(3) 0.1883(3) 0.7627(2) 0.0290 1.0000 Uani .
C112 C 0.6283(3) 0.2422(3) 0.8036(3) 0.0316 1.0000 Uani .
C113 C 0.5464(3) 0.2028(3) 0.8388(3) 0.0371 1.0000 Uani .
C114 C 0.5321(3) 0.1084(4) 0.8352(3) 0.0438 1.0000 Uani .
C115 C 0.5998(4) 0.0551(3) 0.7936(3) 0.0427 1.0000 Uani .
C116 C 0.6828(3) 0.0942(3) 0.7584(2) 0.0345 1.0000 Uani .
C121 C 0.8894(3) 0.2609(3) 0.8068(2) 0.0275 1.0000 Uani .
C122 C 0.8533(3) 0.2798(3) 0.8836(3) 0.0352 1.0000 Uani .
C123 C 0.9181(4) 0.2923(3) 0.9474(3) 0.0420 1.0000 Uani .
C124 C 1.0196(4) 0.2879(3) 0.9359(3) 0.0456 1.0000 Uani .
C125 C 1.0563(4) 0.2736(4) 0.8593(3) 0.0498 1.0000 Uani .
C126 C 0.9919(4) 0.2602(4) 0.7953(3) 0.0407 1.0000 Uani .
C131 C 0.8726(3) 0.1568(3) 0.6629(2) 0.0276 1.0000 Uani .
C132 C 0.9167(3) 0.0814(3) 0.7000(3) 0.0335 1.0000 Uani .
C133 C 0.9653(3) 0.0159(3) 0.6548(3) 0.0402 1.0000 Uani .
C134 C 0.9716(4) 0.0252(3) 0.5717(3) 0.0433 1.0000 Uani .
C135 C 0.9284(4) 0.0987(3) 0.5347(3) 0.0422 1.0000 Uani .
C136 C 0.8795(3) 0.1656(3) 0.5790(2) 0.0326 1.0000 Uani .
C151 C 0.7227(3) 0.6972(3) 0.8436(2) 0.0353 1.0000 Uani .
C152 C 0.8164(4) 0.6669(4) 0.8875(3) 0.0466 1.0000 Uani .
C153 C 0.6298(4) 0.6550(4) 0.8789(3) 0.0469 1.0000 Uani .
C154 C 0.7163(5) 0.8010(3) 0.8433(3) 0.0554 1.0000 Uani .
C251 C 1.1070(3) 0.5073(3) 0.4895(3) 0.0358 1.0000 Uani .
C252 C 1.1614(4) 0.5230(4) 0.5687(3) 0.0456 1.0000 Uani .
C253 C 1.1150(3) 0.4076(3) 0.4623(3) 0.0413 1.0000 Uani .
C254 C 1.1487(4) 0.5716(4) 0.4248(3) 0.0519 1.0000 Uani .
B1 B 0.7462(3) 0.5133(3) 0.5817(2) 0.0276 1.0000 Uani .
H11 H 0.692(3) 0.520(3) 0.537(2) 0.018(9) 1.0000 Uiso .
H12 H 0.772(3) 0.331(3) 0.565(2) 0.034(11) 1.0000 Uiso .
H1121 H 0.6376 0.3067 0.8070 0.0380 1.0000 Uiso R
H1131 H 0.4991 0.2400 0.8659 0.0435 1.0000 Uiso R
H1141 H 0.4764 0.0809 0.8608 0.0510 1.0000 Uiso R
H1151 H 0.5896 -0.0093 0.7898 0.0497 1.0000 Uiso R
H1161 H 0.7289 0.0566 0.7305 0.0394 1.0000 Uiso R
H1221 H 0.7837 0.2837 0.8924 0.0420 1.0000 Uiso R
H1231 H 0.8924 0.3044 0.9995 0.0499 1.0000 Uiso R
H1241 H 1.0637 0.2950 0.9800 0.0527 1.0000 Uiso R
H1251 H 1.1260 0.2720 0.8507 0.0594 1.0000 Uiso R
H1261 H 1.0180 0.2508 0.7429 0.0479 1.0000 Uiso R
H1321 H 0.9132 0.0752 0.7567 0.0397 1.0000 Uiso R
H1331 H 0.9947 -0.0357 0.6804 0.0474 1.0000 Uiso R
H1341 H 1.0056 -0.0196 0.5407 0.0507 1.0000 Uiso R
H1351 H 0.9319 0.1044 0.4779 0.0500 1.0000 Uiso R
H1361 H 0.8508 0.2171 0.5527 0.0381 1.0000 Uiso R
H1521 H 0.8131 0.6862 0.9419 0.0549 1.0000 Uiso R
H1522 H 0.8730 0.6933 0.8626 0.0549 1.0000 Uiso R
H1523 H 0.8211 0.6018 0.8854 0.0549 1.0000 Uiso R
H1531 H 0.6238 0.6733 0.9335 0.0546 1.0000 Uiso R
H1532 H 0.6342 0.5900 0.8760 0.0546 1.0000 Uiso R
H1533 H 0.5733 0.6753 0.8498 0.0546 1.0000 Uiso R
H1541 H 0.7124 0.8227 0.8970 0.0644 1.0000 Uiso R
H1542 H 0.7736 0.8258 0.8181 0.0644 1.0000 Uiso R
H1543 H 0.6587 0.8195 0.8146 0.0644 1.0000 Uiso R
H2521 H 1.1555 0.5857 0.5837 0.0533 1.0000 Uiso R
H2522 H 1.2296 0.5077 0.5627 0.0533 1.0000 Uiso R
H2523 H 1.1326 0.4853 0.6091 0.0533 1.0000 Uiso R
H2531 H 1.0809 0.4002 0.4128 0.0493 1.0000 Uiso R
H2532 H 1.1828 0.3914 0.4555 0.0493 1.0000 Uiso R
H2533 H 1.0859 0.3690 0.5019 0.0493 1.0000 Uiso R
H2541 H 1.1147 0.5612 0.3756 0.0603 1.0000 Uiso R
H2542 H 1.2176 0.5601 0.4175 0.0603 1.0000 Uiso R
H2543 H 1.1393 0.6335 0.4411 0.0603 1.0000 Uiso R

loop_
_atom_site_aniso_label
_atom_site_aniso_U_11
_atom_site_aniso_U_22
_atom_site_aniso_U_33
_atom_site_aniso_U_23
_atom_site_aniso_U_13
_atom_site_aniso_U_12
Ir1 0.02574(7) 0.02550(7) 0.02364(7) 0.00102(6) -0.00045(6) 0.00220(6)
S1 0.0435(5) 0.0301(5) 0.0234(4) 0.0018(3) -0.0027(5) 0.0030(5)
S2 0.0286(5) 0.0391(6) 0.0347(5) 0.0125(4) 0.0016(4) 0.0040(4)
P1 0.0258(5) 0.0265(5) 0.0232(4) 0.0012(4) 0.0024(4) 0.0029(4)
O1 0.0224(16) 0.074(3) 0.069(2) 0.010(2) -0.0049(16) -0.0027(15)
N12 0.0270(14) 0.0252(15) 0.0268(14) 0.0010(12) -0.0028(15) 0.0049(12)
N13 0.033(2) 0.0291(17) 0.0379(19) 0.0040(13) 0.0001(14) 0.0056(14)
N14 0.031(2) 0.0267(17) 0.0352(18) 0.0018(13) 0.0018(14) 0.0034(14)
N15 0.0332(16) 0.0223(15) 0.0303(15) -0.0030(12) 0.0042(16) -0.0007(16)
N22 0.0331(18) 0.0265(17) 0.0240(17) 0.0041(13) 0.0012(14) 0.0039(14)
N23 0.040(2) 0.036(2) 0.0281(17) 0.0069(14) 0.0021(15) 0.0040(15)
N24 0.042(2) 0.037(2) 0.0297(17) 0.0061(14) 0.0031(16) 0.0043(16)
N25 0.0332(19) 0.0340(19) 0.0285(18) 0.0044(14) 0.0046(14) 0.0035(15)
C1 0.049(3) 0.029(2) 0.031(2) 0.003(2) -0.002(2) 0.0043(18)
C11 0.027(2) 0.0253(17) 0.0262(17) -0.0049(13) 0.0023(15) 0.0010(15)
C21 0.028(2) 0.029(2) 0.0256(19) 0.0006(15) 0.0043(16) -0.0010(16)
C111 0.0271(19) 0.037(2) 0.0232(18) 0.0004(15) -0.0008(15) 0.0022(17)
C112 0.031(2) 0.030(2) 0.034(2) 0.0003(17) 0.0023(17) 0.0003(17)
C113 0.028(2) 0.047(3) 0.037(2) -0.004(2) 0.0069(19) -0.0002(18)
C114 0.032(2) 0.052(3) 0.048(3) 0.006(2) 0.0085(18) -0.006(2)
C115 0.041(3) 0.036(3) 0.051(3) 0.001(2) 0.003(2) -0.007(2)
C116 0.035(2) 0.034(2) 0.035(2) -0.0002(16) 0.0045(18) -0.0013(18)
C121 0.029(2) 0.024(2) 0.030(2) -0.0013(15) 0.0013(16) 0.0014(16)
C122 0.033(2) 0.040(3) 0.032(2) -0.0047(18) 0.0035(18) 0.0012(19)
C123 0.059(3) 0.041(3) 0.026(2) -0.0042(18) -0.003(2) -0.003(2)
C124 0.053(3) 0.044(3) 0.040(3) -0.004(2) -0.020(2) 0.010(2)
C125 0.032(2) 0.069(3) 0.049(3) -0.013(3) -0.010(2) 0.011(2)
C126 0.032(2) 0.057(3) 0.033(2) -0.009(2) 0.0030(19) 0.005(2)
C131 0.0254(19) 0.0285(19) 0.029(2) -0.0019(16) 0.0022(15) 0.0031(15)
C132 0.034(2) 0.034(2) 0.032(2) -0.0002(16) 0.0030(17) 0.0034(18)
C133 0.038(2) 0.033(2) 0.050(3) 0.000(2) 0.002(2) 0.0100(18)
C134 0.045(3) 0.038(3) 0.047(3) -0.011(2) 0.007(2) 0.007(2)
C135 0.044(3) 0.050(3) 0.032(2) -0.009(2) 0.0067(19) 0.010(2)
C136 0.038(2) 0.032(2) 0.027(2) -0.0012(17) 0.0039(17) 0.0053(18)
C151 0.040(2) 0.037(2) 0.0290(19) -0.0103(16) 0.006(2) -0.0008(18)
C152 0.048(3) 0.062(3) 0.030(2) -0.007(2) -0.001(2) 0.001(3)
C153 0.042(3) 0.059(3) 0.040(3) -0.010(2) 0.012(2) -0.010(2)
C154 0.082(4) 0.036(2) 0.047(3) -0.016(2) 0.003(3) 0.000(2)
C251 0.030(2) 0.043(3) 0.034(2) 0.0011(19) 0.0074(18) -0.0013(19)
C252 0.038(3) 0.053(3) 0.045(3) -0.004(2) -0.003(2) -0.002(2)
C253 0.034(2) 0.047(3) 0.043(3) -0.003(2) 0.006(2) 0.003(2)
C254 0.046(3) 0.061(3) 0.049(3) 0.007(2) 0.015(2) -0.005(3)
B1 0.030(3) 0.027(2) 0.026(2) 0.0004(16) -0.0015(18) 0.0050(18)

loop_
_atom_type_symbol
_atom_type_scat_dispersion_real
_atom_type_scat_dispersion_imag
_atom_type_scat_Cromer_Mann_a1
_atom_type_scat_Cromer_Mann_b1
_atom_type_scat_Cromer_Mann_a2
_atom_type_scat_Cromer_Mann_b2
_atom_type_scat_Cromer_Mann_a3
_atom_type_scat_Cromer_Mann_b3
_atom_type_scat_Cromer_Mann_a4
_atom_type_scat_Cromer_Mann_b4
_atom_type_scat_Cromer_Mann_c
_atom_type_scat_source
C 0.0033 0.0016 2.3100 20.8439 1.0200 10.2075 1.5886 0.5687 0.8650 51.6512 0.2156 'International Tables Vol C 4.2.6.8 and 6.1.1.4'
H 0.0000 0.0000 0.4930 10.5109 0.3229 26.1257 0.1402 3.1424 0.0408 57.7998 0.0030 'International Tables Vol C 4.2.6.8 and 6.1.1.4'
B 0.0013 0.0007 2.0545 23.2185 1.3326 1.0210 1.0979 60.3498 0.7068 0.1403 -0.1932 'International Tables Vol C 4.2.6.8 and 6.1.1.4'
Ir -1.4442 7.9887 27.3049 1.5928 16.7296 8.8655 15.6115 0.4179 5.8338 45.0011 11.4722 'International Tables Vol C 4.2.6.8 and 6.1.1.4'
N 0.0061 0.0033 12.2126 0.0057 3.1322 9.8933 2.0125 28.9975 1.1663 0.5826 -11.5290 'International Tables Vol C 4.2.6.8 and 6.1.1.4'
O 0.0106 0.0060 3.0485 13.2771 2.2868 5.7011 1.5463 0.3239 0.8670 32.9089 0.2508 'International Tables Vol C 4.2.6.8 and 6.1.1.4'
P 0.1023 0.0942 6.4345 1.9067 4.1791 27.1570 1.7800 0.5260 1.4908 68.1645 1.1149 'International Tables Vol C 4.2.6.8 and 6.1.1.4'
S 0.1246 0.1234 6.9053 1.4679 5.2034 22.2151 1.4379 0.2536 1.5863 56.1720 0.8669 'International Tables Vol C 4.2.6.8 and 6.1.1.4'

loop_
_exptl_crystal_face_index_h
_exptl_crystal_face_index_k
_exptl_crystal_face_index_l
_exptl_crystal_face_perp_dist
6 5 1 0.010
-7 -5 -1 0.040
2 -4 -1 0.030
-5 6 2 0.060
0 0 1 0.110
0 0 -1 0.080
2 -3 4 0.090
-4 5 -3 0.040

loop_
_geom_angle_atom_site_label_1
_geom_angle_atom_site_label_2
_geom_angle_atom_site_label_3
_geom_angle
_geom_angle_publ_flag
S1 Ir1 S2 91.81(4) yes
S1 Ir1 P1 93.90(3) yes
S2 Ir1 P1 89.58(3) yes
S1 Ir1 C1 94.49(14) yes
S2 Ir1 C1 169.34(14) yes
P1 Ir1 C1 98.55(13) yes
S1 Ir1 B1 87.71(11) yes
S2 Ir1 B1 85.77(12) yes
P1 Ir1 B1 175.13(12) yes
C1 Ir1 B1 85.89(17) yes
S1 Ir1 H12 174.9(15) no
S2 Ir1 H12 84.7(16) no
P1 Ir1 H12 89.8(14) no
C1 Ir1 H12 88.4(17) no
B1 Ir1 H12 88.3(14) no
Ir1 S1 C11 96.00(12) yes
Ir1 S2 C21 97.27(14) yes
Ir1 P1 C111 113.62(13) yes
Ir1 P1 C121 114.29(14) yes
C111 P1 C121 103.26(18) yes
Ir1 P1 C131 117.07(13) yes
C111 P1 C131 105.16(18) yes
C121 P1 C131 101.81(18) yes
N13 N12 C11 109.5(3) yes
N13 N12 B1 124.6(3) yes
C11 N12 B1 125.8(3) yes
N12 N13 N14 108.2(3) yes
N13 N14 N15 108.3(3) yes
N14 N15 C11 109.4(3) yes
N14 N15 C151 120.4(3) yes
C11 N15 C151 129.9(3) yes
N23 N22 C21 109.1(3) yes
N23 N22 B1 126.7(3) yes
C21 N22 B1 124.2(3) yes
N22 N23 N24 109.1(3) yes
N23 N24 N25 107.7(3) yes
N24 N25 C21 108.7(3) yes
N24 N25 C251 121.3(3) yes
C21 N25 C251 129.9(4) yes
Ir1 C1 O1 177.8(4) yes
N15 C11 S1 130.9(3) yes
N15 C11 N12 104.6(3) yes
S1 C11 N12 124.5(3) yes
S2 C21 N25 131.7(3) yes
S2 C21 N22 122.9(3) yes
N25 C21 N22 105.4(3) yes
P1 C111 C112 118.0(3) yes
P1 C111 C116 123.3(3) yes
C112 C111 C116 118.6(4) yes
C111 C112 C113 120.8(4) yes
C111 C112 H1121 119.7 no
C113 C112 H1121 119.6 no
C112 C113 C114 120.4(4) yes
C112 C113 H1131 120.1 no
C114 C113 H1131 119.5 no
C113 C114 C115 119.0(4) yes
C113 C114 H1141 120.5 no
C115 C114 H1141 120.6 no
C114 C115 C116 120.9(4) yes
C114 C115 H1151 119.5 no
C116 C115 H1151 119.6 no
C111 C116 C115 120.3(4) yes
C111 C116 H1161 119.8 no
C115 C116 H1161 119.9 no
P1 C121 C122 122.5(3) yes
P1 C121 C126 119.1(3) yes
C122 C121 C126 118.2(4) yes
C121 C122 C123 120.5(4) yes
C121 C122 H1221 119.7 no
C123 C122 H1221 119.8 no
C122 C123 C124 120.7(4) yes
C122 C123 H1231 119.5 no
C124 C123 H1231 119.7 no
C123 C124 C125 119.2(4) yes
C123 C124 H1241 120.4 no
C125 C124 H1241 120.4 no
C124 C125 C126 120.4(5) yes
C124 C125 H1251 119.7 no
C126 C125 H1251 119.9 no
C121 C126 C125 120.8(4) yes
C121 C126 H1261 119.6 no
C125 C126 H1261 119.7 no
P1 C131 C132 122.3(3) yes
P1 C131 C136 118.7(3) yes
C132 C131 C136 119.0(4) yes
C131 C132 C133 120.4(4) yes
C131 C132 H1321 119.7 no
C133 C132 H1321 119.9 no
C132 C133 C134 120.2(4) yes
C132 C133 H1331 120.1 no
C134 C133 H1331 119.7 no
C133 C134 C135 119.9(4) yes
C133 C134 H1341 120.2 no
C135 C134 H1341 119.9 no
C134 C135 C136 120.9(4) yes
C134 C135 H1351 119.7 no
C136 C135 H1351 119.4 no
C131 C136 C135 119.6(4) yes
C131 C136 H1361 120.2 no
C135 C136 H1361 120.2 no
N15 C151 C152 109.1(3) yes
N15 C151 C153 106.9(3) yes
C152 C151 C153 112.4(4) yes
N15 C151 C154 107.4(3) yes
C152 C151 C154 109.8(4) yes
C153 C151 C154 111.0(4) yes
C151 C152 H1521 109.5 no
C151 C152 H1522 109.8 no
H1521 C152 H1522 109.5 no
C151 C152 H1523 109.1 no
H1521 C152 H1523 109.5 no
H1522 C152 H1523 109.5 no
C151 C153 H1531 109.2 no
C151 C153 H1532 109.5 no
H1531 C153 H1532 109.5 no
C151 C153 H1533 109.8 no
H1531 C153 H1533 109.5 no
H1532 C153 H1533 109.5 no
C151 C154 H1541 109.4 no
C151 C154 H1542 109.6 no
H1541 C154 H1542 109.5 no
C151 C154 H1543 109.4 no
H1541 C154 H1543 109.5 no
H1542 C154 H1543 109.5 no
N25 C251 C252 108.5(4) yes
N25 C251 C253 108.2(4) yes
C252 C251 C253 111.4(4) yes
N25 C251 C254 108.5(4) yes
C252 C251 C254 109.9(4) yes
C253 C251 C254 110.3(4) yes
C251 C252 H2521 109.3 no
C251 C252 H2522 109.8 no
H2521 C252 H2522 109.5 no
C251 C252 H2523 109.2 no
H2521 C252 H2523 109.5 no
H2522 C252 H2523 109.5 no
C251 C253 H2531 109.3 no
C251 C253 H2532 109.9 no
H2531 C253 H2532 109.5 no
C251 C253 H2533 109.2 no
H2531 C253 H2533 109.5 no
H2532 C253 H2533 109.5 no
C251 C254 H2541 109.3 no
C251 C254 H2542 109.8 no
H2541 C254 H2542 109.5 no
C251 C254 H2543 109.3 no
H2541 C254 H2543 109.5 no
H2542 C254 H2543 109.5 no
N12 B1 N22 106.5(3) yes
N12 B1 Ir1 105.6(2) yes
N22 B1 Ir1 106.5(2) yes
N12 B1 H11 111(2) no
N22 B1 H11 104(2) no
Ir1 B1 H11 123(2) no

loop_
_geom_bond_atom_site_label_1
_geom_bond_atom_site_label_2
_geom_bond_distance
_geom_bond_publ_flag
Ir1 S1 2.4626(9) yes
Ir1 S2 2.4288(11) yes
Ir1 P1 2.4061(10) yes
Ir1 C1 1.841(5) yes
Ir1 B1 2.195(4) yes
Ir1 H12 1.62(4) no
S1 C11 1.694(4) yes
S2 C21 1.701(4) yes
P1 C111 1.841(4) yes
P1 C121 1.834(4) yes
P1 C131 1.830(4) yes
O1 C1 1.146(5) yes
N12 N13 1.366(4) yes
N12 C11 1.347(5) yes
N12 B1 1.578(5) yes
N13 N14 1.287(5) yes
N14 N15 1.358(4) yes
N15 C11 1.360(5) yes
N15 C151 1.506(5) yes
N22 N23 1.357(5) yes
N22 C21 1.342(5) yes
N22 B1 1.568(5) yes
N23 N24 1.288(5) yes
N24 N25 1.369(5) yes
N25 C21 1.361(5) yes
N25 C251 1.494(6) yes
C111 C112 1.401(6) yes
C111 C116 1.387(6) yes
C112 C113 1.375(6) yes
C112 H1121 0.950 no
C113 C114 1.390(7) yes
C113 H1131 0.950 no
C114 C115 1.383(7) yes
C114 H1141 0.950 no
C115 C116 1.385(6) yes
C115 H1151 0.950 no
C116 H1161 0.950 no
C121 C122 1.396(6) yes
C121 C126 1.394(6) yes
C122 C123 1.387(6) yes
C122 H1221 0.950 no
C123 C124 1.382(7) yes
C123 H1231 0.950 no
C124 C125 1.383(7) yes
C124 H1241 0.950 no
C125 C126 1.388(6) yes
C125 H1251 0.950 no
C126 H1261 0.950 no
C131 C132 1.392(6) yes
C131 C136 1.407(6) yes
C132 C133 1.380(6) yes
C132 H1321 0.950 no
C133 C134 1.393(7) yes
C133 H1331 0.950 no
C134 C135 1.365(7) yes
C134 H1341 0.950 no
C135 C136 1.388(6) yes
C135 H1351 0.950 no
C136 H1361 0.950 no
C151 C152 1.523(7) yes
C151 C153 1.513(6) yes
C151 C154 1.514(6) yes
C152 H1521 0.950 no
C152 H1522 0.950 no
C152 H1523 0.950 no
C153 H1531 0.950 no
C153 H1532 0.950 no
C153 H1533 0.950 no
C154 H1541 0.950 no
C154 H1542 0.950 no
C154 H1543 0.950 no
C251 C252 1.525(6) yes
C251 C253 1.524(7) yes
C251 C254 1.535(6) yes
C252 H2521 0.950 no
C252 H2522 0.950 no
C252 H2523 0.950 no
C253 H2531 0.950 no
C253 H2532 0.950 no
C253 H2533 0.950 no
C254 H2541 0.950 no
C254 H2542 0.950 no
C254 H2543 0.950 no
B1 H11 1.05(4) no

loop_
_geom_hbond_atom_site_label_D
_geom_hbond_atom_site_label_H
_geom_hbond_atom_site_label_A
_geom_hbond_site_symmetry_A
_geom_hbond_angle_DHA
_geom_hbond_distance_DH
_geom_hbond_distance_HA
_geom_hbond_distance_DA
_geom_hbond_publ_flag
C123 H1231 N13 4_665 168.22(13) 0.950 2.578 3.513(6) yes
C125 H1251 N14 3_746 162.14(14) 0.950 2.510 3.426(6) yes
